data_7109396
loop_
_publ_author_name
'Wei-Peng Chen'
'Rui-Li Sang'
'Yi Wang'
'Li Xu'

_publ_section_title
;
 An unprecedented [MoIV3O4]-incorporated polyoxometalate concomitant with
 MoO2 nucleophilic addition
;
_journal_name_full Chem.Commun.
_journal_page_first 5883
_journal_paper_doi 10.1039/c3cc41954a
_journal_volume 49
_journal_year 2013
_chemical_formula_sum 'C45 H55 Mo13 N9 O38'
_chemical_formula_weight 2577.20
_chemical_name_systematic
;
?
;
_space_group_IT_number 15
_symmetry_cell_setting monoclinic
_symmetry_space_group_name_Hall '-C 2yc'
_symmetry_space_group_name_H-M 'C 1 2/c 1'
_atom_sites_solution_hydrogens geom
_atom_sites_solution_primary direct
_atom_sites_solution_secondary difmap
_audit_creation_method SHELXL-97
_cell_angle_alpha 90.00
_cell_angle_beta 109.853(7)
_cell_angle_gamma 90.00
_cell_formula_units_Z 8
_cell_length_a 42.980(5)
_cell_length_b 17.0154(12)
_cell_length_c 23.447(3)
_cell_measurement_reflns_used 17943
_cell_measurement_temperature 293(2)
_cell_measurement_theta_max 27.4083
_cell_measurement_theta_min 2.1120
_cell_volume 16128(3)
_computing_cell_refinement 'CrystalClear (Rigaku Inc., 2008)'
_computing_data_collection 'CrystalClear (Rigaku Inc., 2008)'
_computing_data_reduction 'CrystalClear (Rigaku Inc., 2008)'
_computing_molecular_graphics 'Diamond 3.0'
_computing_structure_refinement 'SHELXL-97 (Sheldrick, 1997)'
_computing_structure_solution 'SHELXS-97 (Sheldrick, 1990)'
_diffrn_ambient_temperature 293(2)
_diffrn_detector_area_resol_mean 28.5714
_diffrn_measured_fraction_theta_full 0.940
_diffrn_measured_fraction_theta_max 0.940
_diffrn_measurement_device_type Saturn70
_diffrn_measurement_method CCD_Profile_fitting
_diffrn_radiation_monochromator graphite
_diffrn_radiation_source 'fine-focus sealed tube'
_diffrn_radiation_type MoK\a
_diffrn_radiation_wavelength 0.71073
_diffrn_reflns_av_R_equivalents 0.0453
_diffrn_reflns_av_sigmaI/netI 0.0532
_diffrn_reflns_limit_h_max 55
_diffrn_reflns_limit_h_min -55
_diffrn_reflns_limit_k_max 21
_diffrn_reflns_limit_k_min -22
_diffrn_reflns_limit_l_max 25
_diffrn_reflns_limit_l_min -30
_diffrn_reflns_number 18065
_diffrn_reflns_theta_full 27.38
_diffrn_reflns_theta_max 27.38
_diffrn_reflns_theta_min 2.66
_exptl_absorpt_coefficient_mu 2.032
_exptl_absorpt_correction_T_max 1.0000
_exptl_absorpt_correction_T_min 0.8038
_exptl_absorpt_correction_type multi-scan
_exptl_crystal_colour red
_exptl_crystal_density_diffrn 2.123
_exptl_crystal_density_method 'not measured'
_exptl_crystal_description block
_exptl_crystal_F_000 9904
_exptl_crystal_size_max 0.20
_exptl_crystal_size_mid 0.20
_exptl_crystal_size_min 0.20
_platon_squeeze_details ' ?'
_refine_diff_density_max 2.664
_refine_diff_density_min -2.363
_refine_diff_density_rms 0.200
_refine_ls_extinction_method none
_refine_ls_goodness_of_fit_ref 1.396
_refine_ls_hydrogen_treatment mixed
_refine_ls_matrix_type full
_refine_ls_number_parameters 904
_refine_ls_number_reflns 17208
_refine_ls_number_restraints 0
_refine_ls_restrained_S_all 1.396
_refine_ls_R_factor_all 0.0741
_refine_ls_R_factor_gt 0.0646
_refine_ls_shift/su_max 0.007
_refine_ls_shift/su_mean 0.000
_refine_ls_structure_factor_coef Fsqd
_refine_ls_weighting_details 'calc w=1/[\s^2^(Fo^2^)+(0.0800P)^2^+0.0000P] where P=(Fo^2^+2Fc^2^)/3'
_refine_ls_weighting_scheme calc
_refine_ls_wR_factor_gt 0.1688
_refine_ls_wR_factor_ref 0.1770
_reflns_number_gt 14727
_reflns_number_total 17208
_reflns_threshold_expression >2sigma(I)
_cod_data_source_file c3cc41954a-1.cif
_cod_data_source_block '[H4Mo7O36py6]H2py3'
_cod_original_sg_symbol_H-M C2/c
_cod_database_code 7109396

loop_
_symmetry_equiv_pos_as_xyz
'x, y, z'
'-x, y, -z+1/2'
'x+1/2, y+1/2, z'
'-x+1/2, y+1/2, -z+1/2'
'-x, -y, -z'
'x, -y, z-1/2'
'-x+1/2, -y+1/2, -z'
'x+1/2, -y+1/2, z-1/2'

loop_
_atom_site_label
_atom_site_type_symbol
_atom_site_fract_x
_atom_site_fract_y
_atom_site_fract_z
_atom_site_U_iso_or_equiv
_atom_site_adp_type
_atom_site_occupancy
_atom_site_symmetry_multiplicity
_atom_site_calc_flag
_atom_site_refinement_flags
Mo1 Mo 0.177518(14) 0.15987(3) -0.20973(3) 0.02529(14) Uani 1 1 d .
Mo2 Mo 0.176323(13) 0.28799(3) -0.15719(3) 0.02305(13) Uani 1 1 d .
Mo3 Mo 0.213828(14) 0.27276(4) -0.21910(3) 0.02477(14) Uani 1 1 d .
Mo4 Mo 0.086829(14) 0.35054(3) -0.22715(3) 0.02618(14) Uani 1 1 d .
Mo5 Mo 0.123758(15) 0.46143(3) -0.23639(3) 0.02606(14) Uani 1 1 d .
Mo6 Mo 0.072937(15) 0.42651(4) -0.32551(3) 0.02856(15) Uani 1 1 d .
Mo7 Mo 0.190052(16) 0.28616(4) -0.38303(3) 0.03191(16) Uani 1 1 d .
Mo8 Mo 0.186663(16) 0.45389(4) -0.31329(3) 0.02906(15) Uani 1 1 d .
Mo9 Mo 0.119753(16) 0.41291(4) -0.43239(3) 0.03063(15) Uani 1 1 d .
Mo10 Mo 0.134723(15) 0.11493(4) -0.36785(3) 0.02972(15) Uani 1 1 d .
Mo11 Mo 0.085434(14) 0.14626(3) -0.28745(3) 0.02859(15) Uani 1 1 d .
Mo12 Mo 0.063937(15) 0.24624(4) -0.41704(3) 0.02867(15) Uani 1 1 d .
Mo13 Mo 0.119880(17) 0.23280(4) -0.48727(3) 0.03510(16) Uani 1 1 d .
O1 O 0.16359(10) 0.2669(3) -0.2473(2) 0.0209(9) Uani 1 1 d .
O2 O 0.11336(11) 0.3589(3) -0.2839(2) 0.0239(9) Uani 1 1 d .
O3 O 0.15445(11) 0.3526(3) -0.3491(2) 0.0247(10) Uani 1 1 d .
O4 O 0.10953(11) 0.2165(3) -0.3387(2) 0.0253(10) Uani 1 1 d .
O5 O 0.10324(16) 0.4500(4) -0.5039(3) 0.0454(15) Uani 1 1 d .
O6 O 0.10214(13) 0.0706(3) -0.3435(3) 0.0366(13) Uani 1 1 d .
O7 O 0.14403(16) 0.0404(3) -0.4073(3) 0.0470(15) Uani 1 1 d .
O8 O 0.09597(13) 0.3103(3) -0.4400(2) 0.0327(11) Uani 1 1 d .
O9 O 0.06152(15) 0.0757(4) -0.2705(3) 0.0453(15) Uani 1 1 d .
O10 O 0.05308(12) 0.3312(3) -0.3834(2) 0.0314(11) Uani 1 1 d .
O11 O 0.21114(13) 0.2495(3) -0.3077(2) 0.0322(11) Uani 1 1 d .
O12 O 0.08829(14) 0.5271(3) -0.2882(2) 0.0349(12) Uani 1 1 d .
O13 O 0.20531(13) 0.3869(4) -0.3707(3) 0.0383(13) Uani 1 1 d .
O14 O 0.12650(11) 0.1342(3) -0.2320(2) 0.0302(11) Uani 1 1 d .
O15 O 0.15592(13) 0.4904(3) -0.2823(2) 0.0317(11) Uani 1 1 d .
O16 O 0.09296(13) 0.4492(3) -0.3924(2) 0.0314(11) Uani 1 1 d .
O17 O 0.03263(14) 0.2357(3) -0.4848(3) 0.0410(14) Uani 1 1 d .
O18 O 0.22300(12) 0.3107(3) -0.1367(2) 0.0285(10) Uani 1 1 d .
O19 O 0.20956(13) 0.3887(3) -0.2525(2) 0.0315(11) Uani 1 1 d .
O20 O 0.16610(12) 0.4083(3) -0.1772(2) 0.0286(10) Uani 1 1 d .
O21 O 0.14896(14) 0.3257(4) -0.4614(2) 0.0376(13) Uani 1 1 d .
O22 O 0.05227(12) 0.1669(3) -0.3743(3) 0.0343(12) Uani 1 1 d .
O23 O 0.07309(12) 0.2370(3) -0.2612(3) 0.0312(11) Uani 1 1 d .
O24 O 0.16767(12) 0.1146(3) -0.2956(2) 0.0311(11) Uani 1 1 d .
O25 O 0.15499(13) 0.2039(3) -0.3962(2) 0.0324(11) Uani 1 1 d .
O26 O 0.10117(13) 0.4432(3) -0.1782(2) 0.0335(12) Uani 1 1 d .
O27 O 0.15456(16) 0.4811(3) -0.4009(2) 0.0410(14) Uani 1 1 d .
O28 O 0.09509(13) 0.1626(3) -0.4492(2) 0.0346(12) Uani 1 1 d .
O29 O 0.18139(12) 0.1822(3) -0.1262(2) 0.0296(11) Uani 1 1 d .
O30 O 0.04546(13) 0.3983(3) -0.2783(3) 0.0361(12) Uani 1 1 d .
O31 O 0.22457(12) 0.1639(3) -0.1972(2) 0.0309(11) Uani 1 1 d .
O32 O 0.12611(11) 0.2896(3) -0.1666(2) 0.0270(10) Uani 1 1 d .
O33 O 0.21216(16) 0.5324(4) -0.3082(3) 0.0455(15) Uani 1 1 d .
O34 O 0.14255(18) 0.1686(4) -0.5155(3) 0.0528(16) Uani 1 1 d .
O35 O 0.08879(18) 0.2616(5) -0.5523(3) 0.0568(18) Uani 1 1 d .
O36 O 0.21174(16) 0.2498(4) -0.4260(3) 0.0496(16) Uani 1 1 d .
O37 O 0.0684(4) -0.2203(10) -0.4126(8) 0.180(8) Uani 1 1 d .
O38 O 0.1152(4) 0.6262(10) -0.3832(9) 0.179(7) Uani 1 1 d .
N1 N 0.26858(15) 0.2911(4) -0.1981(3) 0.0357(15) Uani 1 1 d .
C1 C 0.2882(2) 0.2325(7) -0.2012(5) 0.060(3) Uani 1 1 d .
H1A H 0.2793 0.1830 -0.2134 0.072 Uiso 1 1 calc R
C2 C 0.3225(3) 0.2447(11) -0.1862(8) 0.093(5) Uani 1 1 d .
H2A H 0.3361 0.2031 -0.1883 0.112 Uiso 1 1 calc R
C3 C 0.3357(3) 0.3162(12) -0.1689(9) 0.106(6) Uani 1 1 d .
H3A H 0.3583 0.3246 -0.1590 0.128 Uiso 1 1 calc R
C4 C 0.3151(4) 0.3767(11) -0.1661(7) 0.101(6) Uani 1 1 d .
H4A H 0.3236 0.4268 -0.1546 0.122 Uiso 1 1 calc R
C5 C 0.2815(3) 0.3628(7) -0.1806(6) 0.064(3) Uani 1 1 d .
H5A H 0.2677 0.4037 -0.1782 0.077 Uiso 1 1 calc R
N2 N 0.02976(19) 0.4959(4) -0.3832(3) 0.0461(18) Uani 1 1 d .
C6 C -0.0001(3) 0.4749(8) -0.3916(8) 0.107(7) Uani 1 1 d .
H6A H -0.0037 0.4302 -0.3719 0.129 Uiso 1 1 calc R
C7 C -0.0277(4) 0.5167(10) -0.4295(11) 0.165(11) Uani 1 1 d .
H7A H -0.0489 0.4970 -0.4371 0.198 Uiso 1 1 calc R
C8 C -0.0235(3) 0.5839(8) -0.4543(8) 0.110(7) Uani 1 1 d .
H8A H -0.0415 0.6139 -0.4770 0.132 Uiso 1 1 calc R
C9 C 0.0084(3) 0.6082(10) -0.4455(8) 0.111(7) Uani 1 1 d .
H9A H 0.0125 0.6548 -0.4625 0.133 Uiso 1 1 calc R
C10 C 0.0342(4) 0.5613(9) -0.4109(7) 0.097(5) Uani 1 1 d .
H10A H 0.0557 0.5762 -0.4066 0.116 Uiso 1 1 calc R
N3 N 0.06075(16) 0.3226(4) -0.1618(3) 0.0368(15) Uani 1 1 d .
C11 C 0.0725(2) 0.3449(7) -0.1031(5) 0.052(2) Uani 1 1 d .
H11A H 0.0907 0.3782 -0.0903 0.062 Uiso 1 1 calc R
C12 C 0.0586(3) 0.3203(8) -0.0615(6) 0.067(3) Uani 1 1 d .
H12A H 0.0685 0.3332 -0.0207 0.080 Uiso 1 1 calc R
C13 C 0.0305(3) 0.2774(8) -0.0797(6) 0.069(3) Uani 1 1 d .
H13A H 0.0202 0.2626 -0.0524 0.083 Uiso 1 1 calc R
C14 C 0.0177(2) 0.2563(7) -0.1396(6) 0.061(3) Uani 1 1 d .
H14A H -0.0016 0.2269 -0.1533 0.073 Uiso 1 1 calc R
C15 C 0.0331(2) 0.2781(7) -0.1795(5) 0.052(2) Uani 1 1 d .
H15A H 0.0243 0.2619 -0.2197 0.062 Uiso 1 1 calc R
N4 N 0.18495(15) 0.3207(4) -0.0616(3) 0.0321(13) Uani 1 1 d .
C16 C 0.2088(2) 0.2872(5) -0.0154(4) 0.046(2) Uani 1 1 d .
H16A H 0.2215 0.2478 -0.0239 0.056 Uiso 1 1 calc R
C17 C 0.2152(3) 0.3081(7) 0.0437(5) 0.062(3) Uani 1 1 d .
H17A H 0.2310 0.2815 0.0749 0.074 Uiso 1 1 calc R
C18 C 0.1972(3) 0.3714(7) 0.0563(5) 0.064(3) Uani 1 1 d .
H18A H 0.2023 0.3896 0.0959 0.076 Uiso 1 1 calc R
C19 C 0.1726(3) 0.4052(6) 0.0107(4) 0.056(3) Uani 1 1 d .
H19A H 0.1598 0.4446 0.0187 0.067 Uiso 1 1 calc R
C20 C 0.1668(2) 0.3802(5) -0.0486(4) 0.0409(19) Uani 1 1 d .
H20A H 0.1503 0.4044 -0.0801 0.049 Uiso 1 1 calc R
N5 N 0.1447(2) 0.5709(3) -0.1824(3) 0.054(2) Uani 1 1 d G
C21 C 0.1643(4) 0.6218(7) -0.2018(4) 0.30(3) Uani 1 1 d G
H21A H 0.1655 0.6166 -0.2405 0.363 Uiso 1 1 calc R
C22 C 0.1822(5) 0.6806(9) -0.1634(6) 0.27(2) Uani 1 1 d G
H22A H 0.1954 0.7147 -0.1764 0.326 Uiso 1 1 calc R
C23 C 0.1805(4) 0.6884(7) -0.1056(5) 0.26(2) Uani 1 1 d G
H23A H 0.1925 0.7278 -0.0799 0.317 Uiso 1 1 calc R
C24 C 0.1609(3) 0.6375(5) -0.0861(3) 0.092(5) Uani 1 1 d G
H24A H 0.1597 0.6427 -0.0474 0.110 Uiso 1 1 calc R
C25 C 0.1430(2) 0.5787(4) -0.1245(3) 0.062(3) Uani 1 1 d G
H25A H 0.1299 0.5446 -0.1115 0.075 Uiso 1 1 calc R
N6 N 0.18627(18) 0.0350(4) -0.1806(4) 0.048(2) Uani 1 1 d .
C26 C 0.1665(4) -0.0004(8) -0.1559(9) 0.117(7) Uani 1 1 d .
H26A H 0.1490 0.0272 -0.1508 0.141 Uiso 1 1 calc R
C27 C 0.1717(5) -0.0788(11) -0.1373(15) 0.191(14) Uani 1 1 d .
H27A H 0.1577 -0.1036 -0.1202 0.229 Uiso 1 1 calc R
C28 C 0.1979(5) -0.1188(10) -0.1447(15) 0.198(15) Uani 1 1 d .
H28A H 0.2031 -0.1689 -0.1284 0.237 Uiso 1 1 calc R
C29 C 0.2163(4) -0.0850(8) -0.1761(9) 0.112(6) Uani 1 1 d .
H29A H 0.2327 -0.1137 -0.1845 0.135 Uiso 1 1 calc R
C30 C 0.2102(3) -0.0074(7) -0.1951(6) 0.070(3) Uani 1 1 d .
H30A H 0.2220 0.0159 -0.2173 0.084 Uiso 1 1 calc R
N8 N 0.1131(2) -0.1785(6) -0.5924(5) 0.068(3) Uani 1 1 d .
H8B H 0.1124 -0.2234 -0.6097 0.081 Uiso 1 1 calc R
C36 C 0.1328(5) -0.1680(12) -0.5367(7) 0.114(7) Uani 1 1 d .
H36A H 0.1448 -0.2100 -0.5145 0.136 Uiso 1 1 calc R
C37 C 0.1356(5) -0.0937(11) -0.5106(7) 0.118(7) Uani 1 1 d .
H37A H 0.1512 -0.0845 -0.4725 0.141 Uiso 1 1 calc R
C38 C 0.1154(4) -0.0345(8) -0.5412(7) 0.080(4) Uani 1 1 d .
H38A H 0.1166 0.0143 -0.5228 0.096 Uiso 1 1 calc R
C39 C 0.0950(4) -0.0446(9) -0.5947(7) 0.087(4) Uani 1 1 d .
H39A H 0.0812 -0.0042 -0.6152 0.104 Uiso 1 1 calc R
C40 C 0.0941(4) -0.1204(9) -0.6223(7) 0.087(4) Uani 1 1 d .
H40A H 0.0799 -0.1287 -0.6618 0.104 Uiso 1 1 calc R
N9 N 0.0520(3) 0.0519(8) -0.5072(6) 0.084(4) Uani 1 1 d .
H9B H 0.0659 0.0858 -0.4855 0.101 Uiso 1 1 calc R
C41 C 0.0530(6) -0.0177(12) -0.4832(14) 0.155(11) Uani 1 1 d .
H41A H 0.0681 -0.0271 -0.4447 0.186 Uiso 1 1 calc R
C42 C 0.0335(8) -0.075(2) -0.5116(17) 0.193(15) Uani 1 1 d .
H42A H 0.0359 -0.1246 -0.4940 0.231 Uiso 1 1 calc R
C43 C 0.0120(6) -0.0639(18) -0.5612(18) 0.190(19) Uani 1 1 d .
H43A H -0.0024 -0.1043 -0.5799 0.228 Uiso 1 1 calc R
C44 C 0.0090(6) 0.015(3) -0.5919(14) 0.24(2) Uani 1 1 d .
H44A H -0.0071 0.0243 -0.6294 0.289 Uiso 1 1 calc R
C45 C 0.0320(4) 0.0769(13) -0.5614(10) 0.130(8) Uani 1 1 d .
H45A H 0.0327 0.1267 -0.5772 0.156 Uiso 1 1 calc R
N7 N 0.2782(2) 0.0075(6) 0.1263(5) 0.024(2) Uiso 0.50 1 d PG
C31 C 0.2572(3) 0.0260(9) 0.0682(5) 0.094(9) Uiso 0.50 1 d PG
H31A H 0.2640 0.0615 0.0446 0.113 Uiso 0.50 1 calc PR
C32 C 0.2261(3) -0.0085(12) 0.0454(7) 0.084(8) Uiso 0.50 1 d PG
C33 C 0.2160(3) -0.0615(12) 0.0807(10) 0.102(10) Uiso 0.50 1 d PG
C34 C 0.2369(5) -0.0801(12) 0.1387(10) 0.111(11) Uiso 0.50 1 d PG
H34A H 0.2301 -0.1156 0.1623 0.133 Uiso 0.50 1 calc PR
C35 C 0.2680(4) -0.0456(9) 0.1616(6) 0.108(11) Uiso 0.50 1 d PG
H35A H 0.2820 -0.0580 0.2004 0.130 Uiso 0.50 1 calc PR
N10 N 0.2313(6) 0.0322(11) -0.0358(9) 0.110(9) Uiso 0.50 1 d PG
C46 C 0.2512(5) -0.0329(14) -0.0338(10) 0.118(12) Uiso 0.50 1 d PG
H46A H 0.2682 -0.0298 -0.0499 0.142 Uiso 0.50 1 calc PR
C47 C 0.2457(5) -0.1026(11) -0.0078(10) 0.100(10) Uiso 0.50 1 d PG
H47A H 0.2590 -0.1461 -0.0064 0.120 Uiso 0.50 1 calc PR
C48 C 0.2204(6) -0.1072(12) 0.0163(10) 0.109(11) Uiso 0.50 1 d PG
C49 C 0.2005(5) -0.0421(16) 0.0143(11) 0.115(12) Uiso 0.50 1 d PG
C50 C 0.2059(6) 0.0275(12) -0.0117(11) 0.111(11) Uiso 0.50 1 d PG

loop_
_atom_site_aniso_label
_atom_site_aniso_U_11
_atom_site_aniso_U_22
_atom_site_aniso_U_33
_atom_site_aniso_U_23
_atom_site_aniso_U_13
_atom_site_aniso_U_12
Mo1 0.0223(3) 0.0228(3) 0.0280(3) 0.0033(2) 0.0050(2) 0.00238(19)
Mo2 0.0219(3) 0.0259(3) 0.0191(3) 0.0027(2) 0.0040(2) 0.0028(2)
Mo3 0.0202(3) 0.0300(3) 0.0219(3) -0.0005(2) 0.0044(2) -0.0021(2)
Mo4 0.0225(3) 0.0293(3) 0.0265(3) 0.0044(2) 0.0080(2) 0.0051(2)
Mo5 0.0314(3) 0.0226(3) 0.0224(3) 0.0013(2) 0.0070(3) 0.0022(2)
Mo6 0.0293(3) 0.0276(3) 0.0250(3) 0.0037(2) 0.0042(3) 0.0074(2)
Mo7 0.0306(3) 0.0435(4) 0.0232(4) -0.0068(3) 0.0111(3) -0.0089(3)
Mo8 0.0330(3) 0.0297(3) 0.0230(3) 0.0011(2) 0.0076(3) -0.0121(2)
Mo9 0.0372(3) 0.0312(3) 0.0202(3) 0.0037(2) 0.0056(3) -0.0060(2)
Mo10 0.0284(3) 0.0259(3) 0.0317(4) -0.0065(2) 0.0061(3) -0.0010(2)
Mo11 0.0231(3) 0.0248(3) 0.0365(4) 0.0033(2) 0.0084(3) -0.0035(2)
Mo12 0.0236(3) 0.0283(3) 0.0288(4) -0.0007(2) 0.0020(3) -0.0021(2)
Mo13 0.0372(4) 0.0428(4) 0.0235(4) -0.0082(3) 0.0079(3) -0.0073(3)
O1 0.019(2) 0.024(2) 0.019(2) 0.0029(17) 0.0049(18) -0.0015(16)
O2 0.027(2) 0.025(2) 0.017(2) 0.0026(17) 0.0041(19) 0.0057(17)
O3 0.027(2) 0.027(2) 0.017(2) -0.0003(18) 0.0026(19) -0.0064(17)
O4 0.025(2) 0.026(2) 0.022(3) -0.0010(18) 0.003(2) -0.0023(17)
O5 0.055(4) 0.048(3) 0.031(3) 0.012(3) 0.011(3) -0.004(3)
O6 0.033(3) 0.024(2) 0.050(4) -0.005(2) 0.010(3) -0.0038(19)
O7 0.053(4) 0.033(3) 0.050(4) -0.014(3) 0.010(3) 0.002(2)
O8 0.035(3) 0.032(3) 0.028(3) -0.003(2) 0.006(2) -0.001(2)
O9 0.041(3) 0.044(3) 0.051(4) 0.007(3) 0.016(3) -0.013(2)
O10 0.030(2) 0.032(3) 0.028(3) 0.003(2) 0.004(2) 0.002(2)
O11 0.030(3) 0.038(3) 0.027(3) -0.004(2) 0.007(2) -0.005(2)
O12 0.045(3) 0.023(2) 0.034(3) 0.005(2) 0.009(3) 0.006(2)
O13 0.034(3) 0.052(3) 0.030(3) 0.000(2) 0.013(2) -0.017(2)
O14 0.021(2) 0.030(3) 0.035(3) 0.000(2) 0.005(2) 0.0009(18)
O15 0.041(3) 0.028(3) 0.022(3) 0.001(2) 0.006(2) -0.007(2)
O16 0.038(3) 0.031(3) 0.026(3) 0.000(2) 0.011(2) 0.000(2)
O17 0.034(3) 0.042(3) 0.032(3) -0.002(2) -0.008(2) -0.002(2)
O18 0.027(2) 0.034(3) 0.020(3) -0.002(2) 0.002(2) -0.0001(19)
O19 0.036(3) 0.034(3) 0.025(3) -0.004(2) 0.013(2) -0.008(2)
O20 0.031(2) 0.028(2) 0.023(3) 0.0054(19) 0.004(2) 0.0020(19)
O21 0.041(3) 0.049(3) 0.020(3) -0.002(2) 0.007(2) -0.013(2)
O22 0.025(2) 0.036(3) 0.038(3) 0.001(2) 0.006(2) -0.007(2)
O23 0.024(2) 0.031(3) 0.037(3) 0.005(2) 0.008(2) -0.0048(19)
O24 0.030(2) 0.030(3) 0.029(3) -0.001(2) 0.005(2) 0.0033(19)
O25 0.033(3) 0.038(3) 0.025(3) -0.007(2) 0.007(2) -0.006(2)
O26 0.037(3) 0.039(3) 0.026(3) 0.002(2) 0.013(2) 0.013(2)
O27 0.057(4) 0.038(3) 0.024(3) 0.008(2) 0.008(3) -0.014(3)
O28 0.039(3) 0.033(3) 0.027(3) -0.009(2) 0.005(2) -0.008(2)
O29 0.031(2) 0.033(3) 0.023(3) 0.004(2) 0.007(2) 0.0045(19)
O30 0.025(2) 0.040(3) 0.039(3) 0.005(2) 0.004(2) 0.008(2)
O31 0.027(2) 0.033(3) 0.032(3) 0.001(2) 0.009(2) 0.0025(19)
O32 0.025(2) 0.029(2) 0.027(3) 0.0084(19) 0.008(2) 0.0037(18)
O33 0.054(4) 0.046(3) 0.037(3) -0.002(3) 0.016(3) -0.025(3)
O34 0.059(4) 0.063(4) 0.034(4) -0.012(3) 0.012(3) -0.003(3)
O35 0.058(4) 0.073(5) 0.028(4) -0.006(3) 0.001(3) -0.001(3)
O36 0.045(3) 0.084(5) 0.027(3) -0.013(3) 0.020(3) -0.013(3)
O37 0.145(14) 0.158(14) 0.185(16) -0.025(11) -0.009(12) -0.056(11)
O38 0.153(14) 0.143(14) 0.25(2) 0.029(13) 0.087(14) 0.009(11)
N1 0.021(3) 0.044(4) 0.040(4) 0.001(3) 0.008(3) -0.006(2)
C1 0.035(5) 0.076(7) 0.069(8) -0.011(6) 0.016(5) -0.006(4)
C2 0.059(8) 0.122(13) 0.108(13) -0.007(10) 0.041(8) 0.014(8)
C3 0.036(6) 0.146(16) 0.133(15) -0.019(12) 0.023(8) -0.028(8)
C4 0.076(9) 0.125(14) 0.103(12) -0.036(10) 0.031(9) -0.068(10)
C5 0.040(5) 0.064(7) 0.077(8) -0.014(6) 0.006(5) -0.020(5)
N2 0.046(4) 0.038(4) 0.043(5) 0.010(3) 0.000(3) 0.019(3)
C6 0.036(5) 0.070(8) 0.163(15) 0.058(9) -0.036(7) -0.006(5)
C7 0.048(7) 0.101(12) 0.27(3) 0.111(15) -0.041(11) -0.008(7)
C8 0.056(7) 0.075(9) 0.146(15) 0.059(9) -0.033(9) 0.009(6)
C9 0.069(8) 0.108(11) 0.158(16) 0.104(12) 0.040(9) 0.036(8)
C10 0.073(8) 0.097(10) 0.116(12) 0.082(9) 0.025(8) 0.034(7)
N3 0.033(3) 0.050(4) 0.029(4) 0.006(3) 0.013(3) 0.005(3)
C11 0.038(5) 0.073(7) 0.048(6) 0.000(5) 0.018(4) -0.006(4)
C12 0.051(6) 0.100(9) 0.052(7) 0.002(6) 0.022(5) 0.009(6)
C13 0.067(7) 0.088(9) 0.071(8) 0.025(6) 0.046(7) 0.016(6)
C14 0.038(5) 0.090(8) 0.064(8) 0.007(6) 0.028(5) -0.017(5)
C15 0.023(4) 0.085(7) 0.046(6) 0.004(5) 0.010(4) -0.007(4)
N4 0.034(3) 0.037(3) 0.028(4) 0.007(3) 0.015(3) 0.005(3)
C16 0.050(5) 0.044(5) 0.039(5) -0.002(4) 0.008(4) 0.016(4)
C17 0.067(7) 0.080(8) 0.026(5) -0.003(5) 0.000(5) 0.014(6)
C18 0.093(8) 0.071(7) 0.030(5) -0.015(5) 0.026(6) 0.003(6)
C19 0.082(7) 0.052(6) 0.039(6) -0.004(4) 0.029(5) 0.019(5)
C20 0.049(5) 0.038(4) 0.039(5) 0.003(4) 0.020(4) 0.012(3)
N5 0.107(7) 0.023(3) 0.038(4) -0.003(3) 0.031(5) -0.012(4)
C21 0.71(8) 0.136(18) 0.105(16) -0.072(14) 0.19(3) -0.26(3)
C22 0.56(6) 0.21(3) 0.125(18) -0.124(19) 0.22(3) -0.25(4)
C23 0.57(7) 0.097(17) 0.111(18) -0.045(13) 0.10(3) -0.13(3)
C24 0.187(17) 0.058(7) 0.058(8) -0.023(6) 0.078(10) -0.037(9)
C25 0.104(9) 0.048(6) 0.046(6) -0.016(4) 0.041(6) -0.026(6)
N6 0.038(4) 0.026(3) 0.078(6) 0.015(3) 0.017(4) 0.008(3)
C26 0.096(10) 0.069(9) 0.22(2) 0.093(11) 0.097(12) 0.041(7)
C27 0.145(17) 0.079(12) 0.41(4) 0.128(19) 0.18(2) 0.039(11)
C28 0.139(16) 0.060(10) 0.43(4) 0.130(18) 0.14(2) 0.044(10)
C29 0.093(10) 0.044(7) 0.200(19) 0.029(9) 0.052(12) 0.044(7)
C30 0.074(7) 0.047(6) 0.095(9) 0.016(6) 0.037(7) 0.017(5)
N8 0.064(6) 0.064(6) 0.083(8) -0.034(5) 0.036(5) -0.011(5)
C36 0.115(13) 0.151(17) 0.055(9) -0.026(9) 0.003(9) 0.044(12)
C37 0.120(13) 0.141(15) 0.066(10) -0.062(10) -0.003(9) 0.045(12)
C38 0.084(9) 0.072(8) 0.087(10) -0.046(7) 0.034(8) -0.012(7)
C39 0.106(11) 0.076(9) 0.081(10) -0.023(7) 0.035(9) 0.019(8)
C40 0.118(12) 0.084(10) 0.072(9) -0.029(7) 0.049(9) 0.004(8)
N9 0.064(7) 0.093(9) 0.097(9) -0.044(7) 0.030(6) -0.020(6)
C41 0.16(2) 0.087(13) 0.27(3) -0.063(17) 0.14(2) -0.047(13)
C42 0.16(3) 0.19(3) 0.26(4) -0.06(3) 0.12(3) -0.10(2)
C43 0.080(13) 0.18(2) 0.33(5) -0.19(3) 0.09(2) -0.066(16)
C44 0.105(16) 0.39(5) 0.22(3) -0.25(4) 0.040(19) -0.01(3)
C45 0.086(12) 0.149(18) 0.124(16) -0.073(13) -0.005(11) 0.008(11)

loop_
_atom_type_symbol
_atom_type_description
_atom_type_scat_dispersion_real
_atom_type_scat_dispersion_imag
_atom_type_scat_source
C C 0.0033 0.0016 'International Tables Vol C Tables 4.2.6.8 and 6.1.1.4'
H H 0.0000 0.0000 'International Tables Vol C Tables 4.2.6.8 and 6.1.1.4'
N N 0.0061 0.0033 'International Tables Vol C Tables 4.2.6.8 and 6.1.1.4'
O O 0.0106 0.0060 'International Tables Vol C Tables 4.2.6.8 and 6.1.1.4'
Mo Mo -1.6832 0.6857 'International Tables Vol C Tables 4.2.6.8 and 6.1.1.4'

loop_
_geom_angle_atom_site_label_1
_geom_angle_atom_site_label_2
_geom_angle_atom_site_label_3
_geom_angle
O31 Mo1 O29 96.4(2)
O31 Mo1 O1 99.9(2)
O29 Mo1 O1 100.0(2)
O31 Mo1 O24 91.1(2)
O29 Mo1 O24 167.2(2)
O1 Mo1 O24 88.8(2)
O31 Mo1 O14 168.7(2)
O29 Mo1 O14 90.9(2)
O1 Mo1 O14 87.16(18)
O24 Mo1 O14 80.2(2)
O31 Mo1 N6 85.9(2)
O29 Mo1 N6 85.9(3)
O1 Mo1 N6 171.0(3)
O24 Mo1 N6 84.3(3)
O14 Mo1 N6 86.1(2)
O31 Mo1 Mo2 95.07(16)
O29 Mo1 Mo2 49.18(15)
O1 Mo1 Mo2 51.72(13)
O24 Mo1 Mo2 140.50(14)
O14 Mo1 Mo2 96.19(14)
N6 Mo1 Mo2 135.0(2)
O31 Mo1 Mo3 49.14(15)
O29 Mo1 Mo3 95.44(16)
O1 Mo1 Mo3 51.60(12)
O24 Mo1 Mo3 97.30(15)
O14 Mo1 Mo3 138.76(14)
N6 Mo1 Mo3 134.96(19)
Mo2 Mo1 Mo3 60.00(2)
O29 Mo2 O18 96.8(2)
O29 Mo2 O1 100.6(2)
O18 Mo2 O1 100.6(2)
O29 Mo2 O32 91.8(2)
O18 Mo2 O32 165.4(2)
O1 Mo2 O32 89.39(19)
O29 Mo2 O20 167.9(2)
O18 Mo2 O20 89.0(2)
O1 Mo2 O20 88.73(19)
O32 Mo2 O20 80.50(19)
O29 Mo2 N4 83.9(2)
O18 Mo2 N4 84.0(2)
O1 Mo2 N4 173.0(2)
O32 Mo2 N4 85.1(2)
O20 Mo2 N4 86.1(2)
O29 Mo2 Mo1 49.90(16)
O18 Mo2 Mo1 95.90(15)
O1 Mo2 Mo1 51.60(13)
O32 Mo2 Mo1 98.71(14)
O20 Mo2 Mo1 140.28(14)
N4 Mo2 Mo1 133.62(17)
O29 Mo2 Mo3 96.25(16)
O18 Mo2 Mo3 49.65(15)
O1 Mo2 Mo3 51.74(12)
O32 Mo2 Mo3 141.10(14)
O20 Mo2 Mo3 95.59(15)
N4 Mo2 Mo3 133.47(16)
Mo1 Mo2 Mo3 60.35(2)
O31 Mo3 O18 96.0(2)
O31 Mo3 O1 99.83(19)
O18 Mo3 O1 100.0(2)
O31 Mo3 O11 90.6(2)
O18 Mo3 O11 168.2(2)
O1 Mo3 O11 88.4(2)
O31 Mo3 O19 167.8(2)
O18 Mo3 O19 91.2(2)
O1 Mo3 O19 88.62(19)
O11 Mo3 O19 80.7(2)
O31 Mo3 N1 86.4(2)
O18 Mo3 N1 83.8(2)
O1 Mo3 N1 172.2(2)
O11 Mo3 N1 86.8(2)
O19 Mo3 N1 84.5(2)
O31 Mo3 Mo2 94.97(16)
O18 Mo3 Mo2 49.33(15)
O1 Mo3 Mo2 51.48(13)
O11 Mo3 Mo2 139.91(14)
O19 Mo3 Mo2 97.22(14)
N1 Mo3 Mo2 133.10(19)
O31 Mo3 Mo1 49.39(15)
O18 Mo3 Mo1 95.08(15)
O1 Mo3 Mo1 51.23(12)
O11 Mo3 Mo1 96.63(15)
O19 Mo3 Mo1 139.84(14)
N1 Mo3 Mo1 135.59(18)
Mo2 Mo3 Mo1 59.64(2)
O26 Mo4 O30 93.8(2)
O26 Mo4 O2 101.3(2)
O30 Mo4 O2 99.5(2)
O26 Mo4 O32 88.8(2)
O30 Mo4 O32 170.8(2)
O2 Mo4 O32 88.64(19)
O26 Mo4 O23 166.8(2)
O30 Mo4 O23 94.0(2)
O2 Mo4 O23 87.9(2)
O32 Mo4 O23 81.9(2)
O26 Mo4 N3 84.2(3)
O30 Mo4 N3 86.9(2)
O2 Mo4 N3 171.2(2)
O32 Mo4 N3 84.6(2)
O23 Mo4 N3 85.6(2)
O26 Mo4 Mo5 49.83(16)
O30 Mo4 Mo5 95.96(17)
O2 Mo4 Mo5 51.76(13)
O32 Mo4 Mo5 92.49(14)
O23 Mo4 Mo5 139.53(15)
N3 Mo4 Mo5 134.01(19)
O26 Mo4 Mo6 93.10(16)
O30 Mo4 Mo6 48.99(17)
O2 Mo4 Mo6 51.58(12)
O32 Mo4 Mo6 139.77(14)
O23 Mo4 Mo6 100.08(15)
N3 Mo4 Mo6 135.63(17)
Mo5 Mo4 Mo6 60.03(3)
O12 Mo5 O26 93.3(2)
O12 Mo5 O2 99.8(2)
O26 Mo5 O2 100.2(2)
O12 Mo5 O15 93.3(2)
O26 Mo5 O15 167.6(2)
O2 Mo5 O15 88.9(2)
O12 Mo5 O20 170.6(2)
O26 Mo5 O20 89.7(2)
O2 Mo5 O20 88.41(19)
O15 Mo5 O20 82.2(2)
O12 Mo5 N5 87.4(3)
O26 Mo5 N5 86.4(2)
O2 Mo5 N5 169.8(3)
O15 Mo5 N5 83.5(2)
O20 Mo5 N5 83.8(3)
O12 Mo5 Mo4 95.78(17)
O26 Mo5 Mo4 48.93(17)
O2 Mo5 Mo4 51.54(14)
O15 Mo5 Mo4 140.38(14)
O20 Mo5 Mo4 92.90(14)
N5 Mo5 Mo4 135.32(18)
O12 Mo5 Mo6 49.11(16)
O26 Mo5 Mo6 92.60(17)
O2 Mo5 Mo6 51.61(13)
O15 Mo5 Mo6 99.65(14)
O20 Mo5 Mo6 139.70(14)
N5 Mo5 Mo6 136.5(2)
Mo4 Mo5 Mo6 60.18(3)
O30 Mo6 O12 98.1(2)
O30 Mo6 O2 100.0(2)
O12 Mo6 O2 100.3(2)
O30 Mo6 O16 166.9(2)
O12 Mo6 O16 90.7(2)
O2 Mo6 O16 87.8(2)
O30 Mo6 O10 89.2(2)
O12 Mo6 O10 167.6(2)
O2 Mo6 O10 88.13(19)
O16 Mo6 O10 80.5(2)
O30 Mo6 N2 86.2(3)
O12 Mo6 N2 83.8(3)
O2 Mo6 N2 172.0(3)
O16 Mo6 N2 85.2(3)
O10 Mo6 N2 86.8(2)
O30 Mo6 Mo5 96.29(17)
O12 Mo6 Mo5 49.58(15)
O2 Mo6 Mo5 51.61(13)
O16 Mo6 Mo5 96.76(15)
O10 Mo6 Mo5 139.73(14)
N2 Mo6 Mo5 133.2(2)
O30 Mo6 Mo4 49.68(15)
O12 Mo6 Mo4 95.81(16)
O2 Mo6 Mo4 51.36(14)
O16 Mo6 Mo4 139.19(15)
O10 Mo6 Mo4 96.51(14)
N2 Mo6 Mo4 135.6(2)
Mo5 Mo6 Mo4 59.79(2)
O36 Mo7 O11 105.1(3)
O36 Mo7 O13 101.3(3)
O11 Mo7 O13 97.8(2)
O36 Mo7 O25 100.9(3)
O11 Mo7 O25 90.6(2)
O13 Mo7 O25 153.3(2)
O36 Mo7 O21 93.6(3)
O11 Mo7 O21 158.2(2)
O13 Mo7 O21 89.3(2)
O25 Mo7 O21 74.5(2)
O36 Mo7 O3 164.6(3)
O11 Mo7 O3 90.2(2)
O13 Mo7 O3 73.9(2)
O25 Mo7 O3 80.77(19)
O21 Mo7 O3 71.9(2)
O33 Mo8 O19 105.0(3)
O33 Mo8 O15 103.9(3)
O19 Mo8 O15 99.7(2)
O33 Mo8 O27 95.1(3)
O19 Mo8 O27 155.0(2)
O15 Mo8 O27 89.5(2)
O33 Mo8 O13 95.4(3)
O19 Mo8 O13 87.1(2)
O15 Mo8 O13 157.0(2)
O27 Mo8 O13 76.2(2)
O33 Mo8 O3 161.8(2)
O19 Mo8 O3 85.6(2)
O15 Mo8 O3 88.4(2)
O27 Mo8 O3 71.31(19)
O13 Mo8 O3 70.11(19)
O5 Mo9 O16 104.8(3)
O5 Mo9 O27 99.9(3)
O16 Mo9 O27 98.6(3)
O5 Mo9 O8 101.9(3)
O16 Mo9 O8 87.0(2)
O27 Mo9 O8 155.3(2)
O5 Mo9 O21 92.1(3)
O16 Mo9 O21 156.4(2)
O27 Mo9 O21 94.5(3)
O8 Mo9 O21 73.2(2)
O5 Mo9 O3 161.8(3)
O16 Mo9 O3 93.2(2)
O27 Mo9 O3 74.5(2)
O8 Mo9 O3 81.24(19)
O21 Mo9 O3 71.45(19)
O7 Mo10 O24 104.8(3)
O7 Mo10 O6 102.0(3)
O24 Mo10 O6 98.3(3)
O7 Mo10 O25 100.2(3)
O24 Mo10 O25 91.4(2)
O6 Mo10 O25 152.6(2)
O7 Mo10 O28 93.3(3)
O24 Mo10 O28 158.8(2)
O6 Mo10 O28 88.5(2)
O25 Mo10 O28 74.3(2)
O7 Mo10 O4 163.9(2)
O24 Mo10 O4 91.3(2)
O6 Mo10 O4 74.2(2)
O25 Mo10 O4 80.1(2)
O28 Mo10 O4 71.16(19)
O9 Mo11 O23 104.5(3)
O9 Mo11 O14 105.6(3)
O23 Mo11 O14 100.3(2)
O9 Mo11 O22 94.6(3)
O23 Mo11 O22 90.4(2)
O14 Mo11 O22 153.8(2)
O9 Mo11 O6 94.2(3)
O23 Mo11 O6 157.7(2)
O14 Mo11 O6 85.7(2)
O22 Mo11 O6 76.2(2)
O9 Mo11 O4 160.6(3)
O23 Mo11 O4 88.2(2)
O14 Mo11 O4 85.9(2)
O22 Mo11 O4 70.44(19)
O6 Mo11 O4 70.7(2)
O17 Mo12 O10 104.8(3)
O17 Mo12 O22 98.9(3)
O10 Mo12 O22 101.1(3)
O17 Mo12 O8 102.0(3)
O10 Mo12 O8 89.1(2)
O22 Mo12 O8 153.6(2)
O17 Mo12 O4 158.7(2)
O10 Mo12 O4 96.2(2)
O22 Mo12 O4 73.3(2)
O8 Mo12 O4 81.4(2)
O17 Mo12 O28 89.5(3)
O10 Mo12 O28 159.2(2)
O22 Mo12 O28 91.2(2)
O8 Mo12 O28 73.0(2)
O4 Mo12 O28 71.22(19)
O35 Mo13 O34 102.0(3)
O35 Mo13 O21 105.3(3)
O34 Mo13 O21 104.0(3)
O35 Mo13 O28 101.2(3)
O34 Mo13 O28 104.3(3)
O21 Mo13 O28 135.8(2)
O35 Mo13 O8 85.5(3)
O34 Mo13 O8 172.5(3)
O21 Mo13 O8 73.7(2)
O28 Mo13 O8 73.8(2)
O35 Mo13 O25 171.1(3)
O34 Mo13 O25 86.6(3)
O21 Mo13 O25 74.2(2)
O28 Mo13 O25 74.3(2)
O8 Mo13 O25 85.9(2)
Mo1 O1 Mo2 76.68(16)
Mo1 O1 Mo3 77.17(15)
Mo2 O1 Mo3 76.78(16)
Mo4 O2 Mo6 77.07(17)
Mo4 O2 Mo5 76.70(17)
Mo6 O2 Mo5 76.78(16)
Mo8 O3 Mo7 96.50(18)
Mo8 O3 Mo9 96.84(18)
Mo7 O3 Mo9 104.5(2)
Mo11 O4 Mo12 97.37(18)
Mo11 O4 Mo10 96.51(18)
Mo12 O4 Mo10 107.4(2)
Mo10 O6 Mo11 113.2(2)
Mo12 O8 Mo9 147.4(3)
Mo12 O8 Mo13 107.3(2)
Mo9 O8 Mo13 104.9(2)
Mo12 O10 Mo6 143.3(3)
Mo7 O11 Mo3 138.8(3)
Mo6 O12 Mo5 81.31(19)
Mo7 O13 Mo8 114.4(3)
Mo11 O14 Mo1 145.7(3)
Mo8 O15 Mo5 145.7(3)
Mo9 O16 Mo6 145.7(3)
Mo2 O18 Mo3 81.03(18)
Mo8 O19 Mo3 145.2(3)
Mo5 O20 Mo2 129.6(2)
Mo13 O21 Mo7 105.0(3)
Mo13 O21 Mo9 105.5(3)
Mo7 O21 Mo9 109.5(2)
Mo12 O22 Mo11 115.6(2)
Mo11 O23 Mo4 147.1(3)
Mo10 O24 Mo1 138.8(3)
Mo10 O25 Mo7 151.7(3)
Mo10 O25 Mo13 105.2(2)
Mo7 O25 Mo13 103.0(2)
Mo4 O26 Mo5 81.2(2)
Mo9 O27 Mo8 115.3(3)
Mo13 O28 Mo10 103.3(2)
Mo13 O28 Mo12 103.8(2)
Mo10 O28 Mo12 108.1(2)
Mo2 O29 Mo1 80.9(2)
Mo6 O30 Mo4 81.3(2)
Mo3 O31 Mo1 81.47(19)
Mo4 O32 Mo2 130.3(2)
C1 N1 C5 119.6(8)
C1 N1 Mo3 121.4(6)
C5 N1 Mo3 119.1(6)
N1 C1 C2 120.5(11)
C3 C2 C1 120.3(14)
C2 C3 C4 118.8(12)
C3 C4 C5 119.5(13)
N1 C5 C4 121.3(13)
C6 N2 C10 117.3(9)
C6 N2 Mo6 122.0(7)
C10 N2 Mo6 120.7(8)
N2 C6 C7 122.7(12)
C8 C7 C6 120.1(13)
C7 C8 C9 118.1(11)
C8 C9 C10 118.2(12)
N2 C10 C9 123.3(13)
C15 N3 C11 117.1(8)
C15 N3 Mo4 120.2(6)
C11 N3 Mo4 122.6(6)
N3 C11 C12 122.6(10)
C13 C12 C11 119.9(11)
C12 C13 C14 118.1(10)
C15 C14 C13 120.7(10)
N3 C15 C14 121.5(10)
C16 N4 C20 118.0(7)
C16 N4 Mo2 122.1(6)
C20 N4 Mo2 119.8(5)
N4 C16 C17 123.1(9)
C16 C17 C18 118.3(9)
C19 C18 C17 119.6(9)
C18 C19 C20 119.2(9)
N4 C20 C19 121.6(8)
C21 N5 C25 120.0
C21 N5 Mo5 120.1(4)
C25 N5 Mo5 118.8(3)
N5 C21 C22 120.0
C23 C22 C21 120.0
C24 C23 C22 120.0
C23 C24 C25 120.0
C24 C25 N5 120.0
C26 N6 C30 120.6(9)
C26 N6 Mo1 120.2(7)
C30 N6 Mo1 118.8(7)
N6 C26 C27 120.8(13)
C28 C27 C26 119.0(15)
C27 C28 C29 120.3(13)
C28 C29 C30 119.1(14)
C29 C30 N6 119.4(12)
C36 N8 C40 120.1(13)
N8 C36 C37 119.6(16)
C38 C37 C36 119.7(14)
C39 C38 C37 121.3(13)
C38 C39 C40 118.0(15)
N8 C40 C39 120.9(14)
C41 N9 C45 127.8(18)
N9 C41 C42 122(3)
C43 C42 C41 121(4)
C42 C43 C44 120(2)
C45 C44 C43 118(3)
N9 C45 C44 110(3)
C31 N7 C35 120.0
N7 C31 C32 120.0
C49 C32 C33 69.7(17)
C49 C32 C31 166.1(16)
C33 C32 C31 120.0
C49 C32 C50 61.4(10)
C33 C32 C50 127.6(16)
C31 C32 C50 111.7(16)
C49 C32 C48 50.5(10)
C33 C32 C48 65.7(12)
C31 C32 C48 122.1(12)
C50 C32 C48 94.7(12)
C32 C33 C34 120.0
C32 C33 C49 50.3(12)
C34 C33 C49 166.8(12)
C32 C33 C48 68.3(11)
C34 C33 C48 121.1(12)
C49 C33 C48 49.5(9)
C35 C34 C33 120.0
C34 C35 N7 120.0
C46 N10 C50 120.0
C47 C46 N10 120.0
C46 C47 C48 120.0
C49 C48 C47 120.0
C49 C48 C33 55.6(13)
C47 C48 C33 130.5(12)
C49 C48 C32 43.3(9)
C47 C48 C32 94.4(10)
C33 C48 C32 45.9(8)
C32 C49 C50 67.3(14)
C32 C49 C48 86.2(15)
C50 C49 C48 120.0
C32 C49 C33 59.9(12)
C50 C49 C33 124.0(15)
C48 C49 C33 74.9(16)
C49 C50 N10 120.0
C49 C50 C32 51.3(12)
N10 C50 C32 95.4(12)

loop_
_geom_bond_atom_site_label_1
_geom_bond_atom_site_label_2
_geom_bond_distance
Mo1 O31 1.943(5)
Mo1 O29 1.947(5)
Mo1 O1 2.024(4)
Mo1 O24 2.061(5)
Mo1 O14 2.120(5)
Mo1 N6 2.225(7)
Mo1 Mo2 2.5131(9)
Mo1 Mo3 2.5311(8)
Mo2 O29 1.926(5)
Mo2 O18 1.937(5)
Mo2 O1 2.027(5)
Mo2 O32 2.094(5)
Mo2 O20 2.112(5)
Mo2 N4 2.215(7)
Mo2 Mo3 2.5223(9)
Mo3 O31 1.936(5)
Mo3 O18 1.946(5)
Mo3 O1 2.034(4)
Mo3 O11 2.079(5)
Mo3 O19 2.108(5)
Mo3 N1 2.256(6)
Mo4 O26 1.924(6)
Mo4 O30 1.953(5)
Mo4 O2 2.029(5)
Mo4 O32 2.078(5)
Mo4 O23 2.097(5)
Mo4 N3 2.235(7)
Mo4 Mo5 2.5219(9)
Mo4 Mo6 2.5319(9)
Mo5 O12 1.947(5)
Mo5 O26 1.950(5)
Mo5 O2 2.035(5)
Mo5 O15 2.079(5)
Mo5 O20 2.084(5)
Mo5 N5 2.260(5)
Mo5 Mo6 2.5279(9)
Mo6 O30 1.933(6)
Mo6 O12 1.933(5)
Mo6 O2 2.035(4)
Mo6 O16 2.065(5)
Mo6 O10 2.101(5)
Mo6 N2 2.228(6)
Mo7 O36 1.705(6)
Mo7 O11 1.801(5)
Mo7 O13 1.823(6)
Mo7 O25 2.002(5)
Mo7 O21 2.178(6)
Mo7 O3 2.254(5)
Mo8 O33 1.706(5)
Mo8 O19 1.810(5)
Mo8 O15 1.820(6)
Mo8 O27 2.102(6)
Mo8 O13 2.118(6)
Mo8 O3 2.192(4)
Mo9 O5 1.703(6)
Mo9 O16 1.822(5)
Mo9 O27 1.838(6)
Mo9 O8 2.001(5)
Mo9 O21 2.195(6)
Mo9 O3 2.262(5)
Mo10 O7 1.696(6)
Mo10 O24 1.801(5)
Mo10 O6 1.843(6)
Mo10 O25 1.972(5)
Mo10 O28 2.234(6)
Mo10 O4 2.264(5)
Mo11 O9 1.713(6)
Mo11 O23 1.807(5)
Mo11 O14 1.814(5)
Mo11 O22 2.081(5)
Mo11 O6 2.131(6)
Mo11 O4 2.188(5)
Mo12 O17 1.707(5)
Mo12 O10 1.783(5)
Mo12 O22 1.849(5)
Mo12 O8 1.968(5)
Mo12 O4 2.242(5)
Mo12 O28 2.253(6)
Mo13 O35 1.722(7)
Mo13 O34 1.737(7)
Mo13 O21 1.979(5)
Mo13 O28 2.002(6)
Mo13 O8 2.191(5)
Mo13 O25 2.211(5)
N1 C1 1.325(13)
N1 C5 1.345(12)
C1 C2 1.410(16)
C2 C3 1.35(2)
C3 C4 1.37(2)
C4 C5 1.385(16)
N2 C6 1.282(15)
N2 C10 1.333(14)
C6 C7 1.408(15)
C7 C8 1.324(19)
C8 C9 1.379(19)
C9 C10 1.382(15)
N3 C15 1.350(11)
N3 C11 1.351(12)
C11 C12 1.371(15)
C12 C13 1.348(17)
C13 C14 1.372(17)
C14 C15 1.366(13)
N4 C16 1.340(11)
N4 C20 1.373(10)
C16 C17 1.364(14)
C17 C18 1.414(15)
C18 C19 1.351(15)
C19 C20 1.393(13)
N5 C21 1.3900
N5 C25 1.3900
C21 C22 1.3900
C22 C23 1.3900
C23 C24 1.3900
C24 C25 1.3900
N6 C26 1.324(14)
N6 C30 1.391(13)
C26 C27 1.398(18)
C27 C28 1.37(3)
C28 C29 1.38(3)
C29 C30 1.389(15)
N8 C36 1.307(17)
N8 C40 1.321(18)
C36 C37 1.39(2)
C37 C38 1.36(2)
C38 C39 1.274(19)
C39 C40 1.438(18)
N9 C41 1.31(3)
N9 C45 1.34(2)
C41 C42 1.31(3)
C42 C43 1.23(5)
C43 C44 1.51(6)
C44 C45 1.45(3)
N7 C31 1.3900
N7 C35 1.3900
C31 C32 1.3900
C32 C49 1.24(3)
C32 C33 1.3900
C32 C50 1.46(3)
C32 C48 1.80(3)
C33 C34 1.3900
C33 C49 1.51(3)
C33 C48 1.76(3)
C34 C35 1.3900
N10 C46 1.3900
N10 C50 1.3900
C46 C47 1.3900
C47 C48 1.3900
C48 C49 1.3900
C49 C50 1.3900

loop_
_platon_squeeze_void_nr
_platon_squeeze_void_average_x
_platon_squeeze_void_average_y
_platon_squeeze_void_average_z
_platon_squeeze_void_volume
_platon_squeeze_void_count_electrons
1 0.000 0.211 0.250 564.4 34.0
2 0.000 -0.211 0.750 564.3 32.7
3 0.500 -0.289 0.250 564.4 33.9
4 0.500 0.289 0.750 564.3 32.7
